data_7107563
loop_
_publ_author_name
'Rebecca Docherty'
'Floriana Tuna'
'Colin Kilner'
'Eric McInnes'
'Malcolm A.Halcrow'

_publ_section_title
;
 Suppression of the Jahn-Teller distortion in a six-coordinate copper(II)
 complex by doping it into a host lattice
;
_journal_name_full Chem.Commun.
_journal_page_first 4055
_journal_paper_doi 10.1039/c2cc30873h
_journal_volume 48
_journal_year 2012
_chemical_formula_moiety 'C30 H22 Cu N6, 2[B F4]'
_chemical_formula_sum 'C30 H22 B2 Cu F8 N6'
_chemical_formula_weight 703.70
_chemical_name_systematic
;
Bis(2,2':6',2''-terpyridine)copper(II) ditetrafluoroborate
;
_space_group_IT_number 9
_symmetry_cell_setting monoclinic
_symmetry_space_group_name_Hall 'C -2yc'
_symmetry_space_group_name_H-M 'C 1 c 1'
_atom_sites_solution_hydrogens geom
_atom_sites_solution_primary direct
_atom_sites_solution_secondary difmap
_audit_creation_method SHELXL-97
_cell_angle_alpha 90.00
_cell_angle_beta 95.378(4)
_cell_angle_gamma 90.00
_cell_formula_units_Z 4
_cell_length_a 12.7056(10)
_cell_length_b 12.6356(11)
_cell_length_c 19.7176(17)
_cell_measurement_reflns_used 23962
_cell_measurement_temperature 300(2)
_cell_measurement_theta_max 28.04
_cell_measurement_theta_min 2.07
_cell_volume 3151.6(5)
_computing_cell_refinement 'APEX 2 software, Bruker Nonius 2004'
_computing_data_collection 'APEX 2 software, Bruker Nonius 2004'
_computing_data_reduction 'SAINT, Bruker Nonius 2004'
_computing_molecular_graphics 'XSEED (Barbour, 2001)'
_computing_publication_material 'local program'
_computing_structure_refinement 'SHELXL-97 (Sheldrick, 1997)'
_computing_structure_solution 'SHELXS-97 (Sheldrick, 1990)'
_diffrn_ambient_temperature 300(2)
_diffrn_detector_area_resol_mean '120 microns'
_diffrn_measured_fraction_theta_full 0.993
_diffrn_measured_fraction_theta_max 0.993
_diffrn_measurement_device_type 'Bruker X8 Apex diffractometer'
_diffrn_measurement_method 'Rotation images'
_diffrn_radiation_monochromator graphite
_diffrn_radiation_source 'rotating anode'
_diffrn_radiation_type MoK\a
_diffrn_radiation_wavelength 0.71073
_diffrn_reflns_av_R_equivalents 0.0567
_diffrn_reflns_av_sigmaI/netI 0.0501
_diffrn_reflns_limit_h_max 16
_diffrn_reflns_limit_h_min -15
_diffrn_reflns_limit_k_max 16
_diffrn_reflns_limit_k_min -16
_diffrn_reflns_limit_l_max 26
_diffrn_reflns_limit_l_min -26
_diffrn_reflns_number 23962
_diffrn_reflns_theta_full 28.04
_diffrn_reflns_theta_max 28.04
_diffrn_reflns_theta_min 2.07
_diffrn_standards_decay_% 0
_diffrn_standards_interval_count 0
_diffrn_standards_interval_time 0
_diffrn_standards_number 0
_exptl_absorpt_coefficient_mu 0.772
_exptl_absorpt_correction_T_max 1.114
_exptl_absorpt_correction_T_min 0.604
_exptl_absorpt_correction_type multi-scan
_exptl_absorpt_process_details
;
Sheldrick, G. M. (2002). SADABS v. 2.03. University of
G/ottingen, Germany.
;
_exptl_crystal_colour green
_exptl_crystal_density_diffrn 1.483
_exptl_crystal_density_method 'not measured'
_exptl_crystal_description 'rectangular prism'
_exptl_crystal_F_000 1420
_exptl_crystal_size_max 0.15
_exptl_crystal_size_mid 0.14
_exptl_crystal_size_min 0.11
_refine_diff_density_max 1.415
_refine_diff_density_min -0.494
_refine_diff_density_rms 0.099
_refine_ls_abs_structure_details 'Flack H D (1983), Acta Cryst. A39, 876-881'
_refine_ls_abs_structure_Flack 0.29(2)
_refine_ls_extinction_method none
_refine_ls_goodness_of_fit_ref 1.092
_refine_ls_hydrogen_treatment constr
_refine_ls_matrix_type full
_refine_ls_number_parameters 433
_refine_ls_number_reflns 6565
_refine_ls_number_restraints 52
_refine_ls_restrained_S_all 1.106
_refine_ls_R_factor_all 0.0850
_refine_ls_R_factor_gt 0.0718
_refine_ls_shift/su_max 0.001
_refine_ls_shift/su_mean 0.000
_refine_ls_structure_factor_coef Fsqd
_refine_ls_weighting_details 'calc w=1/[\s^2^(Fo^2^)+(0.1036P)^2^+7.2514P] where P=(Fo^2^+2Fc^2^)/3'
_refine_ls_weighting_scheme calc
_refine_ls_wR_factor_gt 0.1960
_refine_ls_wR_factor_ref 0.2059
_reflns_number_gt 5356
_reflns_number_total 6565
_reflns_threshold_expression >2sigma(I)
_cod_data_source_file c2cc30873h.txt
_cod_data_source_block mh400rt
_cod_depositor_comments
;
 Correcting the order of the data values in the _atom_type loop.

 Antanas Vaitkus,
 2018-07-07
;
_cod_original_sg_symbol_H-M 'C c'
_cod_database_code 7107563

loop_
_symmetry_equiv_pos_as_xyz
'x, y, z'
'x, -y, z+1/2'
'x+1/2, y+1/2, z'
'x+1/2, -y+1/2, z+1/2'

loop_
_atom_site_label
_atom_site_type_symbol
_atom_site_fract_x
_atom_site_fract_y
_atom_site_fract_z
_atom_site_U_iso_or_equiv
_atom_site_adp_type
_atom_site_occupancy
_atom_site_symmetry_multiplicity
_atom_site_calc_flag
_atom_site_refinement_flags
_atom_site_disorder_assembly
_atom_site_disorder_group
Cu1 Cu 0.74928(6) 0.72972(5) 0.74991(4) 0.0492(2) Uani 1 1 d . . .
N2 N 0.7443(5) 0.7348(4) 0.6452(2) 0.0386(13) Uani 1 1 d . . .
C3 C 0.6524(5) 0.7045(5) 0.6090(3) 0.0518(14) Uani 1 1 d . . .
C4 C 0.6459(7) 0.7069(7) 0.5378(4) 0.0713(19) Uani 1 1 d . . .
H4 H 0.5859 0.6834 0.5113 0.086 Uiso 1 1 calc R . .
C5 C 0.7360(11) 0.7474(8) 0.5075(5) 0.081(3) Uani 1 1 d . . .
H5 H 0.7328 0.7536 0.4603 0.098 Uiso 1 1 calc R . .
C6 C 0.8238(8) 0.7762(7) 0.5446(5) 0.078(3) Uani 1 1 d . . .
H6 H 0.8827 0.7984 0.5237 0.094 Uiso 1 1 calc R . .
C7 C 0.8265(6) 0.7727(5) 0.6162(3) 0.0521(14) Uani 1 1 d . . .
C8 C 0.5639(5) 0.6666(5) 0.6504(3) 0.0507(13) Uani 1 1 d . . .
N9 N 0.5892(4) 0.6653(4) 0.7182(3) 0.0495(11) Uani 1 1 d . . .
C10 C 0.5155(6) 0.6313(5) 0.7600(4) 0.0581(16) Uani 1 1 d . . .
H10 H 0.5331 0.6299 0.8069 0.070 Uiso 1 1 calc R . .
C11 C 0.4142(6) 0.5985(6) 0.7337(5) 0.067(2) Uani 1 1 d . . .
H11 H 0.3652 0.5750 0.7625 0.080 Uiso 1 1 calc R . .
C12 C 0.3897(7) 0.6020(6) 0.6657(5) 0.068(2) Uani 1 1 d . . .
H12 H 0.3223 0.5823 0.6475 0.082 Uiso 1 1 calc R . .
C13 C 0.4660(6) 0.6356(6) 0.6209(5) 0.0706(19) Uani 1 1 d . . .
H13 H 0.4500 0.6364 0.5739 0.085 Uiso 1 1 calc R . .
C14 C 0.9195(5) 0.8028(5) 0.6645(4) 0.0527(15) Uani 1 1 d . . .
N15 N 0.9061(4) 0.7981(4) 0.7315(3) 0.0529(12) Uani 1 1 d . . .
C16 C 0.9853(6) 0.8298(6) 0.7779(4) 0.0648(18) Uani 1 1 d . . .
H16 H 0.9744 0.8286 0.8239 0.078 Uiso 1 1 calc R . .
C17 C 1.0832(7) 0.8643(7) 0.7588(6) 0.076(3) Uani 1 1 d . . .
H17 H 1.1371 0.8865 0.7908 0.092 Uiso 1 1 calc R . .
C18 C 1.0956(7) 0.8636(8) 0.6891(6) 0.080(3) Uani 1 1 d . . .
H18 H 1.1606 0.8830 0.6748 0.096 Uiso 1 1 calc R . .
C19 C 1.0163(6) 0.8356(7) 0.6417(5) 0.074(2) Uani 1 1 d . . .
H19 H 1.0254 0.8380 0.5955 0.089 Uiso 1 1 calc R . .
N20 N 0.7556(5) 0.7224(4) 0.8501(4) 0.058(2) Uani 1 1 d . . .
C21 C 0.7205(5) 0.8057(6) 0.8894(4) 0.0527(14) Uani 1 1 d . . .
C22 C 0.7200(7) 0.8026(6) 0.9595(4) 0.0609(17) Uani 1 1 d . . .
H22 H 0.6955 0.8597 0.9834 0.073 Uiso 1 1 calc R . .
C23 C 0.7583(9) 0.7092(7) 0.9938(4) 0.070(2) Uani 1 1 d . . .
H23 H 0.7616 0.7054 1.0411 0.084 Uiso 1 1 calc R . .
C24 C 0.7911(7) 0.6228(6) 0.9562(3) 0.0636(18) Uani 1 1 d . . .
H24 H 0.8143 0.5608 0.9782 0.076 Uiso 1 1 calc R . .
C25 C 0.7886(5) 0.6311(5) 0.8857(3) 0.0522(14) Uani 1 1 d . . .
C26 C 0.6878(5) 0.8994(5) 0.8446(3) 0.0495(13) Uani 1 1 d . . .
N27 N 0.6886(4) 0.8858(4) 0.7780(3) 0.0510(12) Uani 1 1 d . . .
C28 C 0.6541(6) 0.9671(6) 0.7343(4) 0.0605(16) Uani 1 1 d . . .
H28 H 0.6515 0.9559 0.6876 0.073 Uiso 1 1 calc R . .
C29 C 0.6228(6) 1.0662(6) 0.7583(5) 0.069(2) Uani 1 1 d . . .
H29 H 0.6017 1.1212 0.7288 0.082 Uiso 1 1 calc R . .
C30 C 0.6254(7) 1.0769(6) 0.8287(5) 0.075(2) Uani 1 1 d . . .
H30 H 0.6060 1.1415 0.8464 0.090 Uiso 1 1 calc R . .
C31 C 0.6556(7) 0.9958(6) 0.8736(4) 0.071(2) Uani 1 1 d . . .
H31 H 0.6549 1.0039 0.9204 0.085 Uiso 1 1 calc R . .
C32 C 0.8235(5) 0.5463(5) 0.8397(3) 0.0462(12) Uani 1 1 d . . .
N33 N 0.8192(4) 0.5711(4) 0.7733(3) 0.0522(12) Uani 1 1 d . . .
C34 C 0.8537(6) 0.4985(5) 0.7279(4) 0.0573(15) Uani 1 1 d . . .
H34 H 0.8518 0.5168 0.6821 0.069 Uiso 1 1 calc R . .
C35 C 0.8911(7) 0.3990(6) 0.7485(5) 0.073(2) Uani 1 1 d . . .
H35 H 0.9146 0.3508 0.7176 0.088 Uiso 1 1 calc R . .
C36 C 0.8916(8) 0.3753(7) 0.8171(5) 0.076(3) Uani 1 1 d . . .
H36 H 0.9141 0.3084 0.8320 0.092 Uiso 1 1 calc R . .
C37 C 0.8605(6) 0.4460(6) 0.8639(4) 0.0654(18) Uani 1 1 d . . .
H37 H 0.8635 0.4289 0.9100 0.078 Uiso 1 1 calc R . .
B38 B 0.9953(9) 1.0183(8) 0.9398(5) 0.106(5) Uani 1 1 d D . .
F39A F 1.0166(16) 1.0447(15) 1.0035(7) 0.131(7) Uiso 0.50 1 d PD A 1
F40A F 0.9242(11) 1.0899(11) 0.9032(7) 0.109(4) Uiso 0.50 1 d PD A 1
F41A F 1.0819(8) 1.0033(10) 0.9016(5) 0.082(3) Uiso 0.50 1 d PD A 1
F42A F 0.9418(10) 0.9178(9) 0.9374(6) 0.104(4) Uiso 0.50 1 d PD A 1
F39B F 1.0565(13) 1.0288(12) 1.0085(5) 0.105(4) Uiso 0.50 1 d PD A 2
F40B F 0.9764(12) 1.1241(10) 0.9235(7) 0.121(4) Uiso 0.50 1 d PD A 2
F41B F 1.0647(12) 0.9652(12) 0.9044(7) 0.113(5) Uiso 0.50 1 d PD A 2
F42B F 0.9086(14) 0.9645(17) 0.9544(12) 0.208(12) Uiso 0.50 1 d PD A 2
B43A B 1.0283(10) 0.4976(11) 1.0603(7) 0.092(6) Uiso 0.67 1 d PD . .
F44A F 1.0072(14) 0.4746(17) 0.9941(6) 0.092(5) Uiso 0.34 1 d PD B 1
F45A F 0.9870(17) 0.5857(14) 1.0860(11) 0.105(8) Uiso 0.34 1 d PD B 1
F46A F 1.1434(9) 0.5065(13) 1.0672(7) 0.071(3) Uiso 0.34 1 d PD B 1
F47A F 1.0060(19) 0.4118(16) 1.1048(10) 0.140(8) Uiso 0.34 1 d PD B 1
F44B F 1.0281(13) 0.5481(13) 0.9938(6) 0.087(4) Uiso 0.33 1 d PD B 2
F45B F 0.9431(13) 0.4276(14) 1.0519(10) 0.117(6) Uiso 0.33 1 d PD B 2
F46B F 1.1241(12) 0.4547(16) 1.0793(8) 0.094(5) Uiso 0.33 1 d PD B 2
F47B F 1.0021(15) 0.5763(13) 1.1049(9) 0.088(6) Uiso 0.33 1 d PD B 2
B43C B 1.0307(16) 0.4659(18) 1.0601(10) 0.066(7) Uiso 0.33 1 d PD B 3
F44C F 0.951(2) 0.505(2) 1.0964(13) 0.177(12) Uiso 0.33 1 d PD B 3
F45C F 0.9867(13) 0.4116(14) 1.0038(7) 0.088(4) Uiso 0.33 1 d PD B 3
F46C F 1.092(2) 0.394(2) 1.1004(12) 0.151(9) Uiso 0.33 1 d PD B 3
F47C F 1.095(3) 0.547(2) 1.0416(17) 0.221(18) Uiso 0.33 1 d PD B 3

loop_
_atom_site_aniso_label
_atom_site_aniso_U_11
_atom_site_aniso_U_22
_atom_site_aniso_U_33
_atom_site_aniso_U_23
_atom_site_aniso_U_13
_atom_site_aniso_U_12
Cu1 0.0426(3) 0.0424(3) 0.0631(4) -0.0022(4) 0.0081(3) -0.0013(4)
N2 0.049(3) 0.043(3) 0.024(2) 0.0011(17) 0.001(2) -0.005(2)
C3 0.052(4) 0.045(3) 0.058(3) -0.002(2) 0.005(3) 0.003(3)
C4 0.070(5) 0.079(5) 0.064(4) -0.003(4) 0.001(4) -0.003(4)
C5 0.096(8) 0.090(6) 0.060(5) 0.003(4) 0.017(5) 0.005(5)
C6 0.075(6) 0.085(6) 0.078(5) 0.014(4) 0.029(5) 0.021(4)
C7 0.056(4) 0.051(3) 0.051(3) 0.004(3) 0.014(3) 0.009(3)
C8 0.053(4) 0.042(3) 0.057(3) -0.006(2) 0.004(3) 0.002(3)
N9 0.047(3) 0.042(2) 0.059(3) -0.004(2) 0.003(2) 0.002(2)
C10 0.057(4) 0.052(3) 0.065(4) 0.004(3) 0.004(3) 0.002(3)
C11 0.050(4) 0.051(4) 0.101(6) 0.002(4) 0.017(4) -0.007(3)
C12 0.051(4) 0.051(4) 0.103(6) -0.009(4) 0.007(4) -0.018(3)
C13 0.057(4) 0.064(4) 0.088(5) -0.004(4) -0.007(4) -0.002(3)
C14 0.044(3) 0.034(2) 0.082(4) 0.004(3) 0.016(3) -0.001(2)
N15 0.045(3) 0.040(2) 0.074(3) -0.002(2) 0.011(3) 0.004(2)
C16 0.068(5) 0.051(4) 0.074(4) -0.006(3) -0.001(4) 0.003(3)
C17 0.048(4) 0.056(5) 0.123(7) -0.018(4) -0.002(4) -0.008(3)
C18 0.044(4) 0.068(5) 0.131(8) -0.007(5) 0.025(5) -0.019(4)
C19 0.056(5) 0.078(5) 0.090(5) 0.007(4) 0.026(4) -0.008(4)
N20 0.026(3) 0.024(3) 0.124(6) -0.009(3) 0.009(3) -0.0045(18)
C21 0.044(4) 0.052(3) 0.063(4) 0.001(3) 0.008(3) -0.004(3)
C22 0.067(5) 0.059(4) 0.059(4) -0.009(3) 0.016(3) -0.006(4)
C23 0.104(7) 0.064(5) 0.043(4) 0.006(3) 0.012(4) 0.006(4)
C24 0.074(5) 0.059(4) 0.057(4) 0.007(3) -0.001(3) -0.002(3)
C25 0.043(3) 0.042(3) 0.071(4) -0.001(3) 0.003(3) -0.006(2)
C26 0.042(3) 0.050(3) 0.056(3) -0.004(2) 0.004(2) 0.005(3)
N27 0.046(3) 0.047(3) 0.061(3) -0.004(2) 0.007(2) -0.003(2)
C28 0.055(4) 0.056(4) 0.069(4) 0.011(3) -0.001(3) -0.009(3)
C29 0.054(4) 0.046(4) 0.103(6) 0.006(4) -0.006(4) 0.009(3)
C30 0.077(6) 0.033(3) 0.112(7) -0.012(4) -0.003(5) 0.017(3)
C31 0.083(6) 0.058(4) 0.073(4) -0.017(3) 0.013(4) 0.013(4)
C32 0.037(3) 0.043(3) 0.058(3) 0.000(2) 0.001(2) -0.003(2)
N33 0.042(3) 0.049(3) 0.065(3) -0.001(2) 0.006(2) 0.000(2)
C34 0.048(4) 0.059(4) 0.065(4) -0.001(3) 0.009(3) -0.002(3)
C35 0.062(5) 0.044(4) 0.115(7) -0.012(4) 0.018(4) 0.000(3)
C36 0.075(6) 0.047(4) 0.105(7) -0.004(4) -0.005(5) 0.010(4)
C37 0.059(4) 0.056(4) 0.080(5) 0.011(3) -0.001(3) 0.005(3)
B38 0.170(14) 0.084(7) 0.072(6) 0.002(5) 0.054(8) -0.029(9)

loop_
_atom_type_symbol
_atom_type_description
_atom_type_scat_dispersion_real
_atom_type_scat_dispersion_imag
_atom_type_scat_source
C C 0.0033 0.0016 'International Tables Vol C Tables 4.2.6.8 and 6.1.1.4'
H H 0.0000 0.0000 'International Tables Vol C Tables 4.2.6.8 and 6.1.1.4'
B B 0.0013 0.0007 'International Tables Vol C Tables 4.2.6.8 and 6.1.1.4'
N N 0.0061 0.0033 'International Tables Vol C Tables 4.2.6.8 and 6.1.1.4'
F F 0.0171 0.0103 'International Tables Vol C Tables 4.2.6.8 and 6.1.1.4'
Cu Cu 0.3201 1.2651 'International Tables Vol C Tables 4.2.6.8 and 6.1.1.4'

loop_
_geom_angle_atom_site_label_1
_geom_angle_atom_site_label_2
_geom_angle_atom_site_label_3
_geom_angle
N20 Cu1 N2 178.9(2)
N20 Cu1 N27 76.9(2)
N2 Cu1 N27 104.2(2)
N20 Cu1 N33 76.8(2)
N2 Cu1 N33 102.1(2)
N27 Cu1 N33 153.6(2)
N20 Cu1 N9 102.4(2)
N2 Cu1 N9 77.8(2)
N27 Cu1 N9 93.77(19)
N33 Cu1 N9 93.77(19)
N20 Cu1 N15 103.2(2)
N2 Cu1 N15 76.7(2)
N27 Cu1 N15 91.89(19)
N33 Cu1 N15 92.1(2)
N9 Cu1 N15 154.4(2)
C7 N2 C3 123.1(6)
C7 N2 Cu1 119.5(5)
C3 N2 Cu1 117.3(4)
N2 C3 C4 119.0(6)
N2 C3 C8 116.4(5)
C4 C3 C8 124.5(6)
C3 C4 C5 116.8(8)
C6 C5 C4 122.1(9)
C5 C6 C7 119.0(9)
N2 C7 C6 119.8(8)
N2 C7 C14 115.1(6)
C6 C7 C14 125.0(7)
N9 C8 C13 122.4(6)
N9 C8 C3 114.6(6)
C13 C8 C3 123.0(6)
C8 N9 C10 119.2(6)
C8 N9 Cu1 113.7(4)
C10 N9 Cu1 127.0(4)
N9 C10 C11 121.6(6)
C12 C11 C10 118.4(7)
C11 C12 C13 121.0(8)
C8 C13 C12 117.4(8)
N15 C14 C19 121.2(7)
N15 C14 C7 116.6(5)
C19 C14 C7 122.1(7)
C14 N15 C16 119.6(6)
C14 N15 Cu1 111.9(4)
C16 N15 Cu1 128.5(5)
N15 C16 C17 122.2(8)
C18 C17 C16 116.5(8)
C19 C18 C17 122.3(7)
C18 C19 C14 118.2(8)
C25 N20 C21 115.9(8)
C25 N20 Cu1 121.7(5)
C21 N20 Cu1 122.2(5)
C22 C21 N20 124.2(7)
C22 C21 C26 125.4(6)
N20 C21 C26 110.4(6)
C21 C22 C23 117.7(7)
C24 C23 C22 119.9(7)
C25 C24 C23 119.3(7)
C24 C25 N20 123.0(6)
C24 C25 C32 124.8(6)
N20 C25 C32 112.2(6)
N27 C26 C31 122.5(6)
N27 C26 C21 116.8(5)
C31 C26 C21 120.7(6)
C26 N27 C28 119.2(6)
C26 N27 Cu1 113.5(4)
C28 N27 Cu1 127.3(5)
N27 C28 C29 122.3(7)
C30 C29 C28 116.1(7)
C31 C30 C29 122.9(6)
C30 C31 C26 116.8(7)
N33 C32 C37 121.2(6)
N33 C32 C25 115.9(5)
C37 C32 C25 122.9(6)
C32 N33 C34 119.4(5)
C32 N33 Cu1 113.0(4)
C34 N33 Cu1 127.5(4)
N33 C34 C35 122.2(7)
C36 C35 C34 116.8(7)
C37 C36 C35 122.8(8)
C36 C37 C32 117.6(8)
F39A B38 F41A 116.7(12)
F39A B38 F40A 113.0(12)
F41A B38 F40A 107.7(9)
F39A B38 F42A 108.2(11)
F41A B38 F42A 104.7(9)
F40A B38 F42A 105.6(11)
F42B B38 F41B 116.4(13)
F42B B38 F40B 114.1(13)
F41B B38 F40B 117.6(10)
F42B B38 F39B 102.5(11)
F41B B38 F39B 101.6(11)
F40B B38 F39B 100.8(10)
F44A B43A F45A 119.8(14)
F44A B43A F47A 113.4(14)
F45A B43A F47A 106.6(13)
F44A B43A F46A 102.4(11)
F45A B43A F46A 108.9(13)
F47A B43A F46A 104.7(12)
F46B B43A F47B 112.0(12)
F46B B43A F45B 116.5(14)
F47B B43A F45B 107.5(13)
F46B B43A F44B 110.4(12)
F47B B43A F44B 106.0(13)
F45B B43A F44B 103.5(12)
F45C B43C F44C 109.4(16)
F45C B43C F47C 111.3(16)
F44C B43C F47C 110.5(17)
F45C B43C F46C 107.3(16)
F44C B43C F46C 109.4(16)
F47C B43C F46C 108.9(16)

loop_
_geom_bond_atom_site_label_1
_geom_bond_atom_site_label_2
_geom_bond_distance
Cu1 N20 1.971(9)
Cu1 N2 2.061(5)
Cu1 N27 2.207(5)
Cu1 N33 2.224(5)
Cu1 N9 2.225(6)
Cu1 N15 2.232(6)
N2 C7 1.327(9)
N2 C3 1.365(9)
C3 C4 1.399(10)
C3 C8 1.526(9)
C4 C5 1.435(15)
C5 C6 1.326(16)
C6 C7 1.409(11)
C7 C14 1.495(11)
C8 N9 1.345(8)
C8 C13 1.380(10)
N9 C10 1.374(9)
C10 C11 1.404(11)
C11 C12 1.349(13)
C12 C13 1.435(12)
C14 N15 1.350(9)
C14 C19 1.410(9)
N15 C16 1.356(10)
C16 C17 1.402(12)
C17 C18 1.398(14)
C18 C19 1.356(14)
N20 C25 1.395(9)
N20 C21 1.404(9)
C21 C22 1.384(10)
C21 C26 1.511(10)
C22 C23 1.424(12)
C23 C24 1.405(11)
C24 C25 1.391(10)
C25 C32 1.498(9)
C26 N27 1.326(8)
C26 C31 1.422(9)
N27 C28 1.385(9)
C28 C29 1.408(11)
C29 C30 1.393(13)
C30 C31 1.385(12)
C32 N33 1.343(8)
C32 C37 1.419(9)
N33 C34 1.380(8)
C34 C35 1.391(11)
C35 C36 1.385(14)
C36 C37 1.370(12)
B38 F39A 1.302(13)
B38 F41A 1.404(13)
B38 F40A 1.426(13)
B38 F42A 1.439(13)
B38 F42B 1.349(14)
B38 F41B 1.353(13)
B38 F40B 1.391(13)
B38 F39B 1.503(14)
B43A F44A 1.341(14)
B43A F45A 1.350(15)
B43A F47A 1.440(15)
B43A F46A 1.460(15)
B43A F46B 1.354(15)
B43A F47B 1.388(15)
B43A F45B 1.396(15)
B43A F44B 1.459(15)
B43C F45C 1.378(17)
B43C F44C 1.383(17)
B43C F47C 1.383(18)
B43C F46C 1.398(18)
